data_7120337
loop_
_publ_author_name
'Satpathi, Bishnupada'
'Wagulde , Siddhant V.'
'Ramasastry, S. S. V.'

_publ_section_title
;
 Enantioselective organocatalytic intramolecular Morita-Baylis-Hillman
 (IMBH) reaction of dienones, and elaboration of the IMBH adducts to
 fluorenones
;
_journal_name_full 'Chem. Commun.'
_journal_paper_doi 10.1039/C7CC02524F
_journal_year 2017
_chemical_formula_moiety 'C13 H12 O2'
_chemical_formula_sum 'C13 H12 O2'
_chemical_formula_weight 200.24
_space_group_crystal_system triclinic
_space_group_IT_number 2
_space_group_name_Hall '-P 1'
_space_group_name_H-M_alt 'P -1'
_symmetry_Int_Tables_number 2
_symmetry_space_group_name_Hall '-P 1'
_symmetry_space_group_name_H-M 'P -1'
_atom_sites_solution_primary dual
_audit_creation_date 2016-12-03
_audit_creation_method
;
Olex2 1.2
(compiled 2016.09.09 svn.r3337 for OlexSys, GUI svn.r5227)
;
_audit_update_record
;
2016-12-03 deposited with the CCDC.
2017-06-23 downloaded from the CCDC.
;
_cell_angle_alpha 73.986(8)
_cell_angle_beta 73.564(11)
_cell_angle_gamma 83.983(8)
_cell_formula_units_Z 2
_cell_length_a 7.8751(9)
_cell_length_b 8.2320(4)
_cell_length_c 8.8523(12)
_cell_measurement_reflns_used 1844
_cell_measurement_temperature 298
_cell_measurement_theta_max 25.3080
_cell_measurement_theta_min 3.0470
_cell_volume 528.84(10)
_computing_cell_refinement 'CrysAlisPro 1.171.39.7f (Rigaku OD, 2015)'
_computing_data_collection 'CrysAlisPro 1.171.39.7f (Rigaku OD, 2015)'
_computing_data_reduction 'CrysAlisPro 1.171.39.7f (Rigaku OD, 2015)'
_computing_molecular_graphics 'Olex2 (Dolomanov et al., 2009)'
_computing_publication_material 'Olex2 (Dolomanov et al., 2009)'
_computing_structure_refinement 'olex2.refine (Bourhis et al., 2015)'
_computing_structure_solution 'ShelXT (Sheldrick, 2015)'
_diffrn_ambient_temperature 298
_diffrn_detector 'CCD plate'
_diffrn_measured_fraction_theta_full 0.9731
_diffrn_measured_fraction_theta_max 0.9262
_diffrn_measurement_details
;
List of Runs (angles in degrees, time in seconds):

  # Type    Start    End  Width  t~exp~   \w     \q     \k     \f   Frames
#--------------------------------------------------------------------------
  1  \w    -69.00 119.00   0.50    5.00    --   29.89  54.00 -90.00  376
  2  \w    -69.00 119.00   0.50    5.00    --   29.89  54.00 -90.00  376
  3  \w    -69.00 119.00   0.50    5.00    --   29.89  54.00  30.00  376
  4  \w    -69.00 119.00   0.50    5.00    --   29.89  54.00 150.00  376
  5  \w    -69.00  91.00   0.50    5.00    --   29.89  54.00-150.00  320
;
_diffrn_measurement_device 'two-circle diffractometer'
_diffrn_measurement_device_type 'XtaLAB Mini (ROW)'
_diffrn_measurement_method '\w scans'
_diffrn_orient_matrix_type 'CrysAlisPro convention (1999,Acta A55,543-557)'
_diffrn_orient_matrix_UB_11 -0.0514496000
_diffrn_orient_matrix_UB_12 -0.0001568000
_diffrn_orient_matrix_UB_13 0.0800172000
_diffrn_orient_matrix_UB_21 -0.0761617000
_diffrn_orient_matrix_UB_22 0.0252835000
_diffrn_orient_matrix_UB_23 -0.0294057000
_diffrn_orient_matrix_UB_31 -0.0194445000
_diffrn_orient_matrix_UB_32 -0.0860418000
_diffrn_orient_matrix_UB_33 0.0144776000
_diffrn_radiation_monochromator graphite
_diffrn_radiation_probe x-ray
_diffrn_radiation_type 'Mo K\a'
_diffrn_radiation_wavelength 0.71073
_diffrn_reflns_av_R_equivalents 0.0618
_diffrn_reflns_av_unetI/netI 0.0428
_diffrn_reflns_limit_h_max 10
_diffrn_reflns_limit_h_min -11
_diffrn_reflns_limit_k_max 12
_diffrn_reflns_limit_k_min -11
_diffrn_reflns_limit_l_max 13
_diffrn_reflns_limit_l_min -12
_diffrn_reflns_number 11929
_diffrn_reflns_theta_full 26.0000
_diffrn_reflns_theta_max 32.75
_diffrn_reflns_theta_min 2.48
_diffrn_source 'fine-focus sealed X-ray tube'
_diffrn_source_type 'Enhance (Mo) X-ray Source'
_exptl_absorpt_coefficient_mu 0.084
_exptl_absorpt_correction_T_max 1.00000
_exptl_absorpt_correction_T_min 0.48244
_exptl_absorpt_correction_type multi-scan
_exptl_absorpt_process_details
;
CrysAlisPro 1.171.39.7f (Rigaku Oxford Diffraction, 2015)
Empirical absorption correction using spherical harmonics,
 implemented in SCALE3 ABSPACK scaling algorithm.
;
_exptl_crystal_colour clear
_exptl_crystal_colour_lustre clear
_exptl_crystal_density_diffrn 1.2574
_exptl_crystal_description block
_exptl_crystal_F_000 212.1121
_exptl_crystal_size_max 0.25
_exptl_crystal_size_mid 0.2
_exptl_crystal_size_min 0.14
_refine_diff_density_max 0.7218
_refine_diff_density_min -0.3509
_refine_diff_density_rms 0.1009
_refine_ls_d_res_high 0.6568
_refine_ls_d_res_low 8.2028
_refine_ls_goodness_of_fit_ref 1.4669
_refine_ls_hydrogen_treatment constr
_refine_ls_matrix_type full
_refine_ls_number_constraints 22
_refine_ls_number_parameters 137
_refine_ls_number_reflns 3626
_refine_ls_number_restraints 0
_refine_ls_restrained_S_all 1.4669
_refine_ls_R_factor_all 0.1444
_refine_ls_R_factor_gt 0.0969
_refine_ls_shift/su_max 0.0000
_refine_ls_shift/su_mean 0.0000
_refine_ls_structure_factor_coef Fsqd
_refine_ls_weighting_details 'w=1/[\s^2^(Fo^2^)+(0.1P)^2^] where P=(Fo^2^+2Fc^2^)/3'
_refine_ls_weighting_scheme calc
_refine_ls_wR_factor_gt 0.2396
_refine_ls_wR_factor_ref 0.2917
_reflns_Friedel_coverage 0.0
_reflns_limit_h_max 11
_reflns_limit_h_min -11
_reflns_limit_k_max 12
_reflns_limit_k_min -11
_reflns_limit_l_max 13
_reflns_limit_l_min 0
_reflns_number_gt 1897
_reflns_number_total 3626
_reflns_threshold_expression I>=2u(I)
_cod_data_source_file c7cc02524f2.cif
_cod_data_source_block bsme
_cod_database_code 7120337
_reflns_odcompleteness_completeness 100.00
_reflns_odcompleteness_iscentric 1
_reflns_odcompleteness_theta 26.32
_olex2_refinement_description
;
1. Fixed Uiso
 At 1.2 times of:
  All C(H) groups
 At 1.5 times of:
  All C(H,H,H) groups, All O(H) groups
2.a Ternary CH refined with riding coordinates:
 C007(H007)
2.b Aromatic/amide H refined with riding coordinates:
 C00C(H00C), C00D(H00D), C00E(H00E), C00B(H00B), C008(H008), C009(H009),
 C00A(H00A)
2.c Idealised Me refined as rotating group:
 C00F(H00f,H00g,H00h)
2.d Idealised tetrahedral OH refined as rotating group:
 O001(H001)
;
_olex2_submission_special_instructions 'No special instructions were received'
_oxdiff_exptl_absorpt_empirical_details
;
Empirical correction (ABSPACK) includes:
- Absorption correction using spherical harmonics
- Frame scaling
;
_oxdiff_exptl_absorpt_empirical_full_max 1.594
_oxdiff_exptl_absorpt_empirical_full_min 0.587

loop_
_space_group_symop_id
_space_group_symop_operation_xyz
1 x,y,z
2 -x,-y,-z

loop_
_atom_site_label
_atom_site_type_symbol
_atom_site_fract_x
_atom_site_fract_y
_atom_site_fract_z
_atom_site_U_iso_or_equiv
_atom_site_adp_type
_atom_site_occupancy
_atom_site_refinement_flags_posn
O001 O 0.64899(19) 0.79387(19) 0.19492(16) 0.0673(5) Uani 1.000000 .
O002 O 0.2431(2) 0.54825(18) 0.68157(18) 0.0699(5) Uani 1.000000 .
C003 C 0.5107(3) 0.7023(2) 0.6204(2) 0.0539(5) Uani 1.000000 .
C004 C 0.3686(3) 0.7263(2) 0.4112(2) 0.0542(5) Uani 1.000000 .
C005 C 0.6154(3) 0.8021(2) 0.4790(2) 0.0554(5) Uani 1.000000 .
C006 C 0.3576(2) 0.6465(2) 0.5852(2) 0.0533(5) Uani 1.000000 .
C007 C 0.5327(3) 0.8328(2) 0.3368(2) 0.0563(5) Uani 1.000000 .
C008 C 0.2483(3) 0.6998(2) 0.3406(2) 0.0575(5) Uani 1.000000 .
C009 C 0.2413(3) 0.7727(3) 0.1744(3) 0.0611(5) Uani 1.000000 .
C00A C 0.1145(3) 0.7332(3) 0.1181(3) 0.0632(5) Uani 1.000000 .
C00B C 0.5564(3) 0.6618(3) 0.7674(3) 0.0673(6) Uani 1.000000 .
C00C C 0.7750(3) 0.8594(3) 0.4801(3) 0.0677(6) Uani 1.000000 .
C00D C 0.8210(3) 0.8167(3) 0.6260(3) 0.0765(7) Uani 1.000000 .
C00E C 0.7123(4) 0.7225(3) 0.7685(3) 0.0760(7) Uani 1.000000 .
C00F C 0.0952(3) 0.8043(4) -0.0500(3) 0.0767(7) Uani 1.000000 .
H00C H 0.8485(3) 0.9243(3) 0.3855(3) 0.0812(7) Uiso 1.000000 R
H00D H 0.9281(3) 0.8525(3) 0.6285(3) 0.0918(8) Uiso 1.000000 R
H00E H 0.7447(4) 0.7000(3) 0.8656(3) 0.0912(8) Uiso 1.000000 R
H00B H 0.4840(3) 0.5958(3) 0.8619(3) 0.0808(7) Uiso 1.000000 R
H001 H 0.682(3) 0.6942(11) 0.2172(10) 0.1009(7) Uiso 1.000000 GR
H007 H 0.4951(3) 0.9521(2) 0.3084(2) 0.0675(6) Uiso 1.000000 R
H008 H 0.1591(3) 0.6259(2) 0.4062(2) 0.0690(6) Uiso 1.000000 R
H009 H 0.3266(3) 0.8489(3) 0.1050(3) 0.0733(6) Uiso 1.000000 R
H00A H 0.0320(3) 0.6553(3) 0.1897(3) 0.0759(7) Uiso 1.000000 R
H00f H 0.1895(17) 0.880(2) -0.1124(8) 0.1151(10) Uiso 1.000000 GR
H00g H 0.100(3) 0.7141(4) -0.1006(10) 0.1151(10) Uiso 1.000000 GR
H00h H -0.0165(13) 0.865(2) -0.0456(3) 0.1151(10) Uiso 1.000000 GR

loop_
_atom_site_aniso_label
_atom_site_aniso_U_11
_atom_site_aniso_U_22
_atom_site_aniso_U_33
_atom_site_aniso_U_12
_atom_site_aniso_U_13
_atom_site_aniso_U_23
O001 0.0676(9) 0.0675(10) 0.0610(9) -0.0094(7) -0.0106(7) -0.0113(7)
O002 0.0705(10) 0.0595(9) 0.0733(10) -0.0169(7) -0.0097(7) -0.0109(7)
C003 0.0607(10) 0.0433(9) 0.0599(10) -0.0010(7) -0.0188(8) -0.0141(8)
C004 0.0576(10) 0.0478(9) 0.0586(10) -0.0002(8) -0.0166(8) -0.0151(8)
C005 0.0573(10) 0.0452(9) 0.0658(11) -0.0036(8) -0.0175(9) -0.0157(8)
C006 0.0564(10) 0.0448(9) 0.0587(11) -0.0040(7) -0.0137(8) -0.0140(8)
C007 0.0627(11) 0.0456(9) 0.0589(11) -0.0095(8) -0.0172(9) -0.0069(8)
C008 0.0552(10) 0.0528(10) 0.0660(12) -0.0053(8) -0.0157(9) -0.0169(9)
C009 0.0588(11) 0.0595(11) 0.0667(12) -0.0054(8) -0.0184(9) -0.0159(9)
C00A 0.0607(11) 0.0633(12) 0.0708(13) -0.0023(9) -0.0210(9) -0.0217(10)
C00B 0.0802(14) 0.0609(12) 0.0619(12) -0.0011(10) -0.0247(11) -0.0120(9)
C00C 0.0656(12) 0.0621(12) 0.0763(14) -0.0118(10) -0.0201(10) -0.0145(10)
C00D 0.0742(14) 0.0763(15) 0.0895(16) -0.0088(11) -0.0350(12) -0.0223(12)
C00E 0.0858(16) 0.0726(15) 0.0807(15) -0.0008(12) -0.0406(13) -0.0192(12)
C00F 0.0762(15) 0.0890(17) 0.0742(14) 0.0009(12) -0.0294(12) -0.0275(12)

loop_
_atom_type_symbol
_atom_type_scat_dispersion_real
_atom_type_scat_dispersion_imag
_atom_type_scat_Cromer_Mann_a1
_atom_type_scat_Cromer_Mann_a2
_atom_type_scat_Cromer_Mann_a3
_atom_type_scat_Cromer_Mann_a4
_atom_type_scat_Cromer_Mann_b1
_atom_type_scat_Cromer_Mann_b2
_atom_type_scat_Cromer_Mann_b3
_atom_type_scat_Cromer_Mann_b4
_atom_type_scat_Cromer_Mann_c
_atom_type_scat_source
_atom_type_scat_dispersion_source
H 0.00000 0.00000 0.49300 0.32291 0.14019 0.04081 10.51090 26.12570 3.14236 57.79970 0.0030380000826 'International Tables Volume C Table 6.1.1.4 (pp. 500-502)' 'Henke, Gullikson and Davis, At. Data and Nucl. Data Tables, 1993, 54, 2'
C 0.00347 0.00161 2.31000 1.02000 1.58860 0.86500 20.84390 10.20750 0.56870 51.65120 0.215599998832 'International Tables Volume C Table 6.1.1.4 (pp. 500-502)' 'Henke, Gullikson and Davis, At. Data and Nucl. Data Tables, 1993, 54, 2'
O 0.01158 0.00611 3.04850 2.28680 1.54630 0.86700 13.27710 5.70110 0.32390 32.90890 0.250800013542 'International Tables Volume C Table 6.1.1.4 (pp. 500-502)' 'Henke, Gullikson and Davis, At. Data and Nucl. Data Tables, 1993, 54, 2'

loop_
_geom_angle_atom_site_label_1
_geom_angle_atom_site_label_2
_geom_angle_atom_site_label_3
_geom_angle
H001 O001 C007 109.5
C006 C003 C005 109.58(17)
C00B C003 C005 121.9(2)
C00B C003 C006 128.44(19)
C007 C004 C006 108.84(16)
C008 C004 C006 121.95(18)
C008 C004 C007 129.21(18)
C007 C005 C003 111.61(17)
C00C C005 C003 119.8(2)
C00C C005 C007 128.54(18)
C003 C006 O002 126.68(17)
C004 C006 O002 126.10(18)
C004 C006 C003 107.19(16)
C004 C007 O001 114.40(16)
C005 C007 O001 113.86(16)
C005 C007 C004 102.62(15)
H007 C007 O001 108.55(10)
H007 C007 C004 108.55(10)
H007 C007 C005 108.55(9)
C009 C008 C004 127.4(2)
H008 C008 C004 116.31(12)
H008 C008 C009 116.31(12)
C00A C009 C008 121.4(2)
H009 C009 C008 119.30(12)
H009 C009 C00A 119.30(14)
C00F C00A C009 125.1(2)
H00A C00A C009 117.47(14)
H00A C00A C00F 117.47(14)
C00E C00B C003 117.9(2)
H00B C00B C003 121.05(13)
H00B C00B C00E 121.05(15)
C00D C00C C005 117.9(2)
H00C C00C C005 121.04(13)
H00C C00C C00D 121.04(14)
C00E C00D C00C 122.0(2)
H00D C00D C00C 119.02(14)
H00D C00D C00E 119.02(14)
C00D C00E C00B 120.4(2)
H00E C00E C00B 119.82(15)
H00E C00E C00D 119.82(14)
H00f C00F C00A 109.5
H00g C00F C00A 109.5
H00g C00F H00f 109.5
H00h C00F C00A 109.5
H00h C00F H00f 109.5
H00h C00F H00g 109.5

loop_
_geom_bond_atom_site_label_1
_geom_bond_atom_site_label_2
_geom_bond_distance
O001 C007 1.425(3)
O001 H001 0.8200
O002 C006 1.238(2)
C003 C005 1.383(3)
C003 C006 1.472(3)
C003 C00B 1.390(3)
C004 C006 1.480(3)
C004 C007 1.520(3)
C004 C008 1.337(3)
C005 C007 1.525(3)
C005 C00C 1.391(3)
C007 H007 0.9800
C008 C009 1.442(3)
C008 H008 0.9300
C009 C00A 1.338(3)
C009 H009 0.9300
C00A C00F 1.486(3)
C00A H00A 0.9300
C00B C00E 1.377(3)
C00B H00B 0.9300
C00C C00D 1.382(3)
C00C H00C 0.9300
C00D C00E 1.383(4)
C00D H00D 0.9300
C00E H00E 0.9300
C00F H00f 0.9600
C00F H00g 0.9600
C00F H00h 0.9600
